data_7219548
loop_
_publ_author_name
'Ren, Lanhui'
'Wang, Lianyue'
'Lv, Ying'
'Shang, Sensen'
'Chen, Bo'
'Gao, Shuang'

_publ_section_title
;
 Synthesis of 6,7-dihydro-5H-cyclopenta[b]pyridin-5-one analogues through
 manganese-catalyzed oxidation of the CH2adjacent to pyridine moiety in
 water
;
_journal_issue 4
_journal_name_full 'Green Chem.'
_journal_page_first 2369
_journal_paper_doi 10.1039/C4GC02471K
_journal_volume 17
_journal_year 2015
_chemical_formula_sum 'C8 H7 N O'
_chemical_formula_weight 133.15
_chemical_name_systematic
; 
 ? 
;
_space_group_crystal_system orthorhombic
_space_group_IT_number 61
_space_group_name_Hall '-P 2ac 2ab'
_space_group_name_H-M_alt 'P b c a'
_symmetry_space_group_name_Hall '-P 2ac 2ab'
_symmetry_space_group_name_H-M 'P b c a'
_atom_sites_solution_hydrogens geom
_audit_block_doi 10.5517/cc13xb5j
_audit_creation_method SHELXL-2013
_audit_update_record
;
2014-12-18 deposited with the CCDC.
2015-02-12 downloaded from the CCDC.
;
_cell_angle_alpha 90
_cell_angle_beta 90
_cell_angle_gamma 90
_cell_formula_units_Z 8
_cell_length_a 7.5044(13)
_cell_length_b 11.9291(19)
_cell_length_c 14.8473(19)
_cell_measurement_reflns_used 1860
_cell_measurement_temperature 293(2)
_cell_measurement_theta_max 28.652
_cell_measurement_theta_min 3.217
_cell_volume 1329.1(4)
_computing_cell_refinement 'Bruker FRAMBO'
_computing_data_collection 'Bruker FRAMBO'
_computing_data_reduction 'Bruker SAINT'
_computing_molecular_graphics 'Bruker SHELXTL'
_computing_publication_material 'Bruker SHELXTL'
_computing_structure_refinement 'SHELXL-2013 (Sheldrick, 2013)'
_computing_structure_solution 'Bruker SHELXTL'
_diffrn_ambient_temperature 293(2)
_diffrn_measured_fraction_theta_full 0.997
_diffrn_measured_fraction_theta_max 0.998
_diffrn_measurement_device_type 'multiwire proportional'
_diffrn_measurement_method 'phi and omega scans'
_diffrn_radiation_type MoK\a
_diffrn_radiation_wavelength 0.71073
_diffrn_reflns_av_R_equivalents 0.0483
_diffrn_reflns_av_unetI/netI 0.0388
_diffrn_reflns_Laue_measured_fraction_full 0.997
_diffrn_reflns_Laue_measured_fraction_max 0.998
_diffrn_reflns_limit_h_max 9
_diffrn_reflns_limit_h_min -7
_diffrn_reflns_limit_k_max 14
_diffrn_reflns_limit_k_min -9
_diffrn_reflns_limit_l_max 17
_diffrn_reflns_limit_l_min -17
_diffrn_reflns_number 4238
_diffrn_reflns_point_group_measured_fraction_full 0.997
_diffrn_reflns_point_group_measured_fraction_max 0.998
_diffrn_reflns_theta_full 25.242
_diffrn_reflns_theta_max 25.492
_diffrn_reflns_theta_min 3.416
_exptl_absorpt_coefficient_mu 0.089
_exptl_absorpt_correction_T_max 1.00000
_exptl_absorpt_correction_T_min 0.63215
_exptl_absorpt_correction_type multi-scan
_exptl_absorpt_process_details sadabs
_exptl_crystal_colour colorless
_exptl_crystal_density_diffrn 1.331
_exptl_crystal_description prismatic
_exptl_crystal_F_000 560
_exptl_crystal_size_max 0.211
_exptl_crystal_size_mid 0.165
_exptl_crystal_size_min 0.123
_refine_diff_density_max 0.269
_refine_diff_density_min -0.316
_refine_diff_density_rms 0.082
_refine_ls_extinction_coef 0.26(2)
_refine_ls_extinction_expression Fc^*^=kFc[1+0.001xFc^2^\l^3^/sin(2\q)]^-1/4^
_refine_ls_extinction_method SHELXL
_refine_ls_goodness_of_fit_ref 1.085
_refine_ls_hydrogen_treatment constr
_refine_ls_matrix_type full
_refine_ls_number_parameters 92
_refine_ls_number_reflns 1228
_refine_ls_number_restraints 0
_refine_ls_restrained_S_all 1.085
_refine_ls_R_factor_all 0.0693
_refine_ls_R_factor_gt 0.0552
_refine_ls_shift/su_max 0.000
_refine_ls_shift/su_mean 0.000
_refine_ls_structure_factor_coef Fsqd
_refine_ls_weighting_details 'w=1/[\s^2^(Fo^2^)+(0.0789P)^2^+0.1460P] where P=(Fo^2^+2Fc^2^)/3'
_refine_ls_weighting_scheme calc
_refine_ls_wR_factor_gt 0.1269
_refine_ls_wR_factor_ref 0.1383
_reflns_Friedel_coverage 0.000
_reflns_number_gt 974
_reflns_number_total 1228
_reflns_threshold_expression 'I > 2\s(I)'
_cod_data_source_file c4gc02471k2.cif
_cod_data_source_block 20141103-01
_cod_depositor_comments 'Adding full bibliography for 7219548.cif.'
_cod_database_code 7219548
_shelx_space_group_comment
; 
The symmetry employed for this shelxl refinement is uniquely defined 
by the following loop, which should always be used as a source of 
symmetry information in preference to the above space-group names. 
They are only intended as comments. 
;
_shelxl_version_number 2013-4

loop_
_space_group_symop_operation_xyz
'x, y, z'
'-x+1/2, -y, z+1/2'
'x+1/2, -y+1/2, -z'
'-x, y+1/2, -z+1/2'
'-x, -y, -z'
'x-1/2, y, -z-1/2'
'-x-1/2, y-1/2, z'
'x, -y-1/2, z-1/2'

loop_
_atom_site_label
_atom_site_type_symbol
_atom_site_fract_x
_atom_site_fract_y
_atom_site_fract_z
_atom_site_U_iso_or_equiv
_atom_site_adp_type
_atom_site_occupancy
_atom_site_site_symmetry_order
_atom_site_calc_flag
_atom_site_refinement_flags_posn
_atom_site_refinement_flags_adp
N1 N 0.4892(2) 0.19551(15) -0.06781(10) 0.0604(5) Uani 1 1 d . .
O1 O 0.13489(18) 0.02010(12) 0.15621(8) 0.0635(5) Uani 1 1 d . .
C1 C 0.2946(2) 0.08595(13) 0.02607(10) 0.0396(5) Uani 1 1 d . .
C2 C 0.2422(2) 0.08304(14) 0.12174(10) 0.0436(5) Uani 1 1 d . .
C3 C 0.3477(2) 0.17319(15) 0.16974(10) 0.0522(5) Uani 1 1 d . .
H3A H 0.4242 0.1401 0.2152 0.063 Uiso 1 1 calc R U
H3B H 0.2680 0.2260 0.1988 0.063 Uiso 1 1 calc R U
C4 C 0.4594(3) 0.23236(16) 0.09795(12) 0.0582(6) Uani 1 1 d . .
H4A H 0.4268 0.3108 0.0933 0.070 Uiso 1 1 calc R U
H4B H 0.5855 0.2270 0.1118 0.070 Uiso 1 1 calc R U
C5 C 0.4164(2) 0.17080(13) 0.01221(10) 0.0453(5) Uani 1 1 d . .
C6 C 0.4337(3) 0.12988(19) -0.13580(11) 0.0614(6) Uani 1 1 d . .
H6 H 0.4810 0.1438 -0.1926 0.074 Uiso 1 1 calc R U
C7 C 0.3129(2) 0.04396(17) -0.12832(11) 0.0557(6) Uani 1 1 d . .
H7 H 0.2803 0.0028 -0.1789 0.067 Uiso 1 1 calc R U
C8 C 0.2400(2) 0.01903(15) -0.04550(10) 0.0468(5) Uani 1 1 d . .
H8 H 0.1590 -0.0392 -0.0379 0.056 Uiso 1 1 calc R U

loop_
_atom_site_aniso_label
_atom_site_aniso_U_11
_atom_site_aniso_U_22
_atom_site_aniso_U_33
_atom_site_aniso_U_23
_atom_site_aniso_U_13
_atom_site_aniso_U_12
N1 0.0664(11) 0.0624(11) 0.0524(9) 0.0176(8) 0.0072(7) -0.0016(8)
O1 0.0677(9) 0.0806(10) 0.0422(7) 0.0061(6) 0.0034(6) -0.0233(7)
C1 0.0409(9) 0.0437(9) 0.0343(8) 0.0027(6) -0.0051(6) 0.0042(7)
C2 0.0447(9) 0.0503(10) 0.0360(8) 0.0024(7) -0.0052(7) -0.0005(8)
C3 0.0576(11) 0.0566(11) 0.0423(9) -0.0069(8) -0.0083(7) 0.0001(9)
C4 0.0661(12) 0.0476(11) 0.0610(11) -0.0003(8) -0.0066(9) -0.0101(9)
C5 0.0473(10) 0.0442(9) 0.0444(9) 0.0087(7) -0.0025(7) 0.0037(8)
C6 0.0665(12) 0.0778(14) 0.0399(9) 0.0164(9) 0.0094(9) 0.0144(11)
C7 0.0609(11) 0.0712(13) 0.0348(9) -0.0046(8) -0.0050(8) 0.0158(11)
C8 0.0478(10) 0.0534(10) 0.0393(9) -0.0027(7) -0.0069(7) 0.0034(8)

loop_
_atom_type_symbol
_atom_type_description
_atom_type_scat_dispersion_real
_atom_type_scat_dispersion_imag
_atom_type_scat_source
C C 0.0033 0.0016 'International Tables Vol C Tables 4.2.6.8 and 6.1.1.4'
H H 0.0000 0.0000 'International Tables Vol C Tables 4.2.6.8 and 6.1.1.4'
N N 0.0061 0.0033 'International Tables Vol C Tables 4.2.6.8 and 6.1.1.4'
O O 0.0106 0.0060 'International Tables Vol C Tables 4.2.6.8 and 6.1.1.4'

loop_
_geom_angle_atom_site_label_1
_geom_angle_atom_site_label_2
_geom_angle_atom_site_label_3
_geom_angle
C5 N1 C6 114.29(16)
C5 C1 C8 120.16(15)
C5 C1 C2 109.73(14)
C8 C1 C2 130.11(15)
O1 C2 C1 126.69(15)
O1 C2 C3 125.99(15)
C1 C2 C3 107.31(14)
C2 C3 C4 106.65(13)
C2 C3 H3A 110.4
C4 C3 H3A 110.4
C2 C3 H3B 110.4
C4 C3 H3B 110.4
H3A C3 H3B 108.6
C5 C4 C3 104.28(14)
C5 C4 H4A 110.9
C3 C4 H4A 110.9
C5 C4 H4B 110.9
C3 C4 H4B 110.9
H4A C4 H4B 108.9
N1 C5 C1 124.32(15)
N1 C5 C4 123.70(16)
C1 C5 C4 111.98(14)
N1 C6 C7 125.38(16)
N1 C6 H6 117.3
C7 C6 H6 117.3
C6 C7 C8 119.68(16)
C6 C7 H7 120.2
C8 C7 H7 120.2
C7 C8 C1 116.18(17)
C7 C8 H8 121.9
C1 C8 H8 121.9

loop_
_geom_bond_atom_site_label_1
_geom_bond_atom_site_label_2
_geom_bond_distance
N1 C5 1.3406(19)
N1 C6 1.344(3)
O1 C2 1.214(2)
C1 C5 1.379(2)
C1 C8 1.391(2)
C1 C2 1.474(2)
C2 C3 1.514(2)
C3 C4 1.529(2)
C3 H3A 0.9700
C3 H3B 0.9700
C4 C5 1.505(2)
C4 H4A 0.9700
C4 H4B 0.9700
C6 C7 1.373(3)
C6 H6 0.9300
C7 C8 1.378(2)
C7 H7 0.9300
C8 H8 0.9300

loop_
_geom_torsion_atom_site_label_1
_geom_torsion_atom_site_label_2
_geom_torsion_atom_site_label_3
_geom_torsion_atom_site_label_4
_geom_torsion
C5 C1 C2 O1 178.43(16)
C8 C1 C2 O1 -1.5(3)
C5 C1 C2 C3 -1.75(18)
C8 C1 C2 C3 178.33(17)
O1 C2 C3 C4 -178.13(17)
C1 C2 C3 C4 2.05(18)
C2 C3 C4 C5 -1.58(18)
C6 N1 C5 C1 0.0(3)
C6 N1 C5 C4 179.53(16)
C8 C1 C5 N1 0.2(3)
C2 C1 C5 N1 -179.68(15)
C8 C1 C5 C4 -179.33(15)
C2 C1 C5 C4 0.74(19)
C3 C4 C5 N1 -179.02(16)
C3 C4 C5 C1 0.6(2)
C5 N1 C6 C7 0.2(3)
N1 C6 C7 C8 -0.7(3)
C6 C7 C8 C1 0.8(3)
C5 C1 C8 C7 -0.7(2)
C2 C1 C8 C7 179.25(15)
